data_7247828
loop_
_publ_author_name
'Huang, Mingqing'
'Huang, Haiyang'
'You, Mengyao'
'Zhang, Xinxin'
'Sun, Longgen'
'Chen, Chao'
'Mei, Zhichao'
'Yang, Ruchun'
'Xiao, Qiang'

_publ_section_title
;
 Direct air-induced arylphosphinoyl radicals for the synthesis of
 benzo[b]phosphole oxides
;
_journal_issue 1
_journal_name_full 'Green Chemistry'
_journal_page_first 295
_journal_page_last 299
_journal_paper_doi 10.1039/D3GC03947A
_journal_volume 26
_journal_year 2024
_chemical_formula_moiety 'C28 H23 O3 P'
_chemical_formula_sum 'C28 H23 O3 P'
_chemical_formula_weight 438.43
_space_group_crystal_system orthorhombic
_space_group_IT_number 29
_space_group_name_Hall 'P 2c -2ac'
_space_group_name_H-M_alt 'P c a 21'
_atom_sites_solution_hydrogens geom
_atom_sites_solution_primary iterative
_audit_creation_date 2023-10-10
_audit_creation_method
;
Olex2 1.3
(compiled Nov 21 2019 18:26:39 for OlexSys, GUI svn.r6003)
;
_audit_update_record
;
2023-10-12 deposited with the CCDC.	2023-12-04 downloaded from the CCDC.
;
_cell_angle_alpha 90
_cell_angle_beta 90
_cell_angle_gamma 90
_cell_formula_units_Z 4
_cell_length_a 22.937(4)
_cell_length_b 8.7952(15)
_cell_length_c 11.1318(19)
_cell_measurement_reflns_used 4657
_cell_measurement_temperature 296.15
_cell_measurement_theta_max 26.666
_cell_measurement_theta_min 2.550
_cell_volume 2245.7(7)
_computing_cell_refinement 'SAINT v8.34A (Bruker, 2013)'
_computing_data_reduction 'SAINT v8.34A (Bruker, 2013)'
_computing_molecular_graphics 'Olex2 1.3 (Dolomanov et al., 2009)'
_computing_publication_material 'Olex2 1.3 (Dolomanov et al., 2009)'
_computing_structure_refinement 'olex2.refine 1.3 (Bourhis et al., 2015)'
_computing_structure_solution 'olex2.solve 1.3 (Bourhis et al., 2015)'
_diffrn_ambient_temperature 296.15
_diffrn_measured_fraction_theta_full 0.999
_diffrn_measured_fraction_theta_max 0.992
_diffrn_measurement_device_type 'Bruker Smart APEX-II'
_diffrn_radiation_type MoK\a
_diffrn_radiation_wavelength 0.71073
_diffrn_reflns_av_R_equivalents 0.0400
_diffrn_reflns_av_unetI/netI 0.0452
_diffrn_reflns_Laue_measured_fraction_full 0.999
_diffrn_reflns_Laue_measured_fraction_max 0.992
_diffrn_reflns_limit_h_max 21
_diffrn_reflns_limit_h_min -29
_diffrn_reflns_limit_k_max 9
_diffrn_reflns_limit_k_min -11
_diffrn_reflns_limit_l_max 13
_diffrn_reflns_limit_l_min -14
_diffrn_reflns_number 13137
_diffrn_reflns_point_group_measured_fraction_full 0.979
_diffrn_reflns_point_group_measured_fraction_max 0.949
_diffrn_reflns_theta_full 25.242
_diffrn_reflns_theta_max 27.695
_diffrn_reflns_theta_min 2.316
_diffrn_source_current 30.0
_diffrn_source_power 1.5
_diffrn_source_voltage 50.0
_exptl_absorpt_coefficient_mu 0.150
_exptl_absorpt_correction_T_max 0.7456
_exptl_absorpt_correction_T_min 0.6503
_exptl_absorpt_correction_type multi-scan
_exptl_absorpt_process_details
;
SADABS-2014/5 (Bruker,2014/5) was used for absorption correction.
wR2(int) was 0.0626 before and 0.0435 after correction.
The Ratio of minimum to maximum transmission is 0.8722.
The \l/2 correction factor is 0.00150.
;
_exptl_crystal_colour 'clear light colourless'
_exptl_crystal_colour_lustre clear
_exptl_crystal_colour_modifier light
_exptl_crystal_colour_primary colourless
_exptl_crystal_density_diffrn 1.297
_exptl_crystal_description block
_exptl_crystal_F_000 920
_exptl_crystal_size_max 0.03
_exptl_crystal_size_mid 0.02
_exptl_crystal_size_min 0.02
_refine_diff_density_max 0.273
_refine_diff_density_min -0.229
_refine_diff_density_rms 0.044
_refine_ls_abs_structure_details
;
 Flack x determined using 1630 quotients [(I+)-(I-)]/[(I+)+(I-)]
 (Parsons, Flack and Wagner, Acta Cryst. B69 (2013) 249-259).
;
_refine_ls_abs_structure_Flack 0.09(5)
_refine_ls_extinction_method none
_refine_ls_goodness_of_fit_ref 1.044
_refine_ls_hydrogen_treatment constr
_refine_ls_matrix_type full
_refine_ls_number_parameters 291
_refine_ls_number_reflns 5008
_refine_ls_number_restraints 1
_refine_ls_restrained_S_all 1.044
_refine_ls_R_factor_all 0.0562
_refine_ls_R_factor_gt 0.0421
_refine_ls_shift/su_max 0.000
_refine_ls_shift/su_mean 0.000
_refine_ls_structure_factor_coef Fsqd
_refine_ls_weighting_details 'w=1/[\s^2^(Fo^2^)+(0.0539P)^2^+0.1740P] where P=(Fo^2^+2Fc^2^)/3'
_refine_ls_weighting_scheme calc
_refine_ls_wR_factor_gt 0.0963
_refine_ls_wR_factor_ref 0.1046
_reflns_Friedel_coverage 0.820
_reflns_Friedel_fraction_full 0.957
_reflns_Friedel_fraction_max 0.902
_reflns_number_gt 4171
_reflns_number_total 5008
_reflns_threshold_expression 'I > 2\s(I)'
_cod_data_source_file d3gc03947a3.cif
_cod_data_source_block 221109huanhy1_0m
_cod_depositor_comments 'Adding full bibliography for 7247828--7247829.cif.'
_cod_database_code 7247828
_shelx_shelxl_version_number 2014/7
_shelx_space_group_comment
;
The symmetry employed for this shelxl refinement is uniquely defined
by the following loop, which should always be used as a source of
symmetry information in preference to the above space-group names.
They are only intended as comments.
;
_shelx_estimated_absorpt_t_max 0.997
_shelx_estimated_absorpt_t_min 0.996
_olex2_refinement_description
;
1. Fixed Uiso
 At 1.2 times of:
  All C(H) groups
 At 1.5 times of:
  All C(H,H,H) groups
2.a Aromatic/amide H refined with riding coordinates:
 C16(H16), C10(H10), C14(H14), C11(H11), C17(H17), C13(H13), C7(H7), C4(H4),
 C26(H26), C20(H20), C5(H5), C22(H22), C6(H6), C19(H19), C24(H24), C23(H23),
 C25(H25)
2.b Idealised Me refined as rotating group:
 C27(H27a,H27b,H27c), C28(H28a,H28b,H28c)
;
_olex2_submission_special_instructions 'No special instructions were received'

loop_
_space_group_symop_operation_xyz
'x, y, z'
'-x, -y, z+1/2'
'x+1/2, -y, z'
'-x+1/2, y, z+1/2'

loop_
_atom_site_label
_atom_site_type_symbol
_atom_site_fract_x
_atom_site_fract_y
_atom_site_fract_z
_atom_site_U_iso_or_equiv
_atom_site_adp_type
_atom_site_occupancy
_atom_site_site_symmetry_order
_atom_site_calc_flag
_atom_site_refinement_flags_posn
_atom_site_refinement_flags_adp
_atom_site_refinement_flags_occupancy
_atom_site_disorder_assembly
_atom_site_disorder_group
P1 P 0.63741(3) 0.57591(8) 0.54622(8) 0.03631(18) Uani 1 1 d . . . . .
O1 O 0.60667(10) 0.6863(2) 0.4682(2) 0.0484(5) Uani 1 1 d . . . . .
O2 O 0.53058(11) 0.0054(3) 0.2136(3) 0.0604(7) Uani 1 1 d . . . . .
O3 O 0.88468(11) -0.0533(3) 0.3583(2) 0.0600(7) Uani 1 1 d . . . . .
C9 C 0.63679(12) 0.3037(3) 0.4048(3) 0.0357(6) Uani 1 1 d . . . . .
C16 C 0.78145(14) 0.2568(3) 0.3553(3) 0.0405(7) Uani 1 1 d . . . . .
H16 H 0.7631 0.3170 0.2979 0.049 Uiso 1 1 calc R U . . .
C12 C 0.56375(13) 0.1095(3) 0.2740(3) 0.0415(7) Uani 1 1 d . . . . .
C1 C 0.67167(12) 0.4111(3) 0.4772(3) 0.0360(6) Uani 1 1 d . . . . .
C3 C 0.74780(14) 0.5287(3) 0.5917(3) 0.0368(6) Uani 1 1 d . . . . .
C10 C 0.59496(13) 0.3594(3) 0.3265(3) 0.0417(7) Uani 1 1 d . . . . .
H10 H 0.5908 0.4640 0.3181 0.050 Uiso 1 1 calc R U . . .
C14 C 0.64046(13) 0.1454(3) 0.4175(3) 0.0401(7) Uani 1 1 d . . . . .
H14 H 0.6676 0.1040 0.4703 0.048 Uiso 1 1 calc R U . . .
C21 C 0.59069(13) 0.4941(3) 0.6591(3) 0.0410(7) Uani 1 1 d . . . . .
C8 C 0.70365(13) 0.6350(3) 0.6176(3) 0.0397(7) Uani 1 1 d . . . . .
C11 C 0.55899(14) 0.2641(3) 0.2603(3) 0.0451(7) Uani 1 1 d . . . . .
H11 H 0.5319 0.3048 0.2072 0.054 Uiso 1 1 calc R U . . .
C15 C 0.76967(12) 0.2811(3) 0.4759(3) 0.0350(6) Uani 1 1 d . . . . .
C17 C 0.81973(15) 0.1455(4) 0.3186(3) 0.0472(8) Uani 1 1 d . . . . .
H17 H 0.8274 0.1320 0.2372 0.057 Uiso 1 1 calc R U . . .
C13 C 0.60454(14) 0.0502(3) 0.3530(3) 0.0439(7) Uani 1 1 d . . . . .
H13 H 0.6077 -0.0546 0.3625 0.053 Uiso 1 1 calc R U . . .
C18 C 0.84687(14) 0.0537(3) 0.4030(3) 0.0431(7) Uani 1 1 d . . . . .
C2 C 0.72817(12) 0.4018(3) 0.5129(2) 0.0350(6) Uani 1 1 d . . . . .
C7 C 0.71440(15) 0.7603(4) 0.6883(4) 0.0516(9) Uani 1 1 d . . . . .
H7 H 0.6849 0.8300 0.7045 0.062 Uiso 1 1 calc R U . . .
C4 C 0.80287(14) 0.5525(4) 0.6379(3) 0.0468(8) Uani 1 1 d . . . . .
H4 H 0.8329 0.4850 0.6204 0.056 Uiso 1 1 calc R U . . .
C26 C 0.60537(16) 0.4866(4) 0.7788(4) 0.0574(9) Uani 1 1 d . . . . .
H26 H 0.6400 0.5303 0.8050 0.069 Uiso 1 1 calc R U . . .
C20 C 0.79803(16) 0.1892(4) 0.5587(3) 0.0518(8) Uani 1 1 d . . . . .
H20 H 0.7914 0.2047 0.6402 0.062 Uiso 1 1 calc R U . . .
C5 C 0.81310(16) 0.6782(4) 0.7110(4) 0.0565(9) Uani 1 1 d . . . . .
H5 H 0.8499 0.6926 0.7440 0.068 Uiso 1 1 calc R U . . .
C22 C 0.53839(15) 0.4277(4) 0.6215(4) 0.0560(9) Uani 1 1 d . . . . .
H22 H 0.5274 0.4317 0.5411 0.067 Uiso 1 1 calc R U . . .
C6 C 0.76964(17) 0.7812(4) 0.7350(4) 0.0605(10) Uani 1 1 d . . . . .
H6 H 0.7774 0.8653 0.7830 0.073 Uiso 1 1 calc R U . . .
C19 C 0.83598(16) 0.0751(4) 0.5232(3) 0.0521(9) Uani 1 1 d . . . . .
H19 H 0.8539 0.0135 0.5802 0.062 Uiso 1 1 calc R U . . .
C24 C 0.51822(19) 0.3482(4) 0.8231(5) 0.0701(12) Uani 1 1 d . . . . .
H24 H 0.4942 0.2982 0.8775 0.084 Uiso 1 1 calc R U . . .
C27 C 0.48545(19) 0.0611(5) 0.1362(4) 0.0741(12) Uani 1 1 d . . . . .
H27A H 0.5026 0.1149 0.0700 0.111 Uiso 1 1 calc R U . . .
H27B H 0.4605 0.1286 0.1805 0.111 Uiso 1 1 calc R U . . .
H27C H 0.4630 -0.0228 0.1063 0.111 Uiso 1 1 calc R U . . .
C23 C 0.50323(17) 0.3561(4) 0.7050(5) 0.0691(11) Uani 1 1 d . . . . .
H23 H 0.4684 0.3122 0.6799 0.083 Uiso 1 1 calc R U . . .
C25 C 0.5692(2) 0.4146(5) 0.8612(4) 0.0743(13) Uani 1 1 d . . . . .
H25 H 0.5794 0.4113 0.9419 0.089 Uiso 1 1 calc R U . . .
C28 C 0.9103(2) -0.1559(6) 0.4407(5) 0.0903(16) Uani 1 1 d . . . . .
H28A H 0.9371 -0.2212 0.3990 0.135 Uiso 1 1 calc R U . . .
H28B H 0.8804 -0.2163 0.4776 0.135 Uiso 1 1 calc R U . . .
H28C H 0.9308 -0.0999 0.5015 0.135 Uiso 1 1 calc R U . . .

loop_
_atom_site_aniso_label
_atom_site_aniso_U_11
_atom_site_aniso_U_22
_atom_site_aniso_U_33
_atom_site_aniso_U_23
_atom_site_aniso_U_13
_atom_site_aniso_U_12
P1 0.0293(3) 0.0303(3) 0.0493(4) -0.0034(4) 0.0038(3) 0.0013(3)
O1 0.0443(13) 0.0380(11) 0.0628(14) 0.0016(11) 0.0012(11) 0.0056(10)
O2 0.0607(15) 0.0476(13) 0.0729(16) -0.0080(13) -0.0161(13) -0.0117(12)
O3 0.0540(15) 0.0580(14) 0.0680(17) -0.0198(13) 0.0009(13) 0.0208(12)
C9 0.0286(14) 0.0344(14) 0.0440(16) -0.0030(12) 0.0042(12) 0.0018(11)
C16 0.0439(17) 0.0419(16) 0.0356(16) -0.0012(13) -0.0045(13) 0.0049(13)
C12 0.0389(16) 0.0403(15) 0.0454(17) -0.0051(13) 0.0006(13) -0.0046(13)
C1 0.0339(15) 0.0315(13) 0.0424(16) -0.0017(12) 0.0059(12) 0.0032(11)
C3 0.0346(15) 0.0373(13) 0.0386(15) 0.0012(12) 0.0046(11) -0.0016(12)
C10 0.0391(16) 0.0332(14) 0.0528(19) 0.0008(14) -0.0018(13) -0.0002(12)
C14 0.0371(16) 0.0380(15) 0.0450(17) 0.0025(13) -0.0002(13) 0.0027(13)
C21 0.0348(15) 0.0309(13) 0.0572(19) -0.0031(13) 0.0088(14) 0.0019(11)
C8 0.0323(14) 0.0365(14) 0.0502(18) -0.0045(14) 0.0048(13) -0.0029(12)
C11 0.0391(16) 0.0445(17) 0.0517(19) 0.0005(15) -0.0079(14) 0.0012(14)
C15 0.0278(14) 0.0384(14) 0.0389(16) -0.0034(13) -0.0003(11) 0.0039(11)
C17 0.057(2) 0.0502(18) 0.0348(17) -0.0082(14) 0.0038(14) 0.0065(15)
C13 0.0466(18) 0.0298(13) 0.0552(19) -0.0001(14) 0.0041(15) 0.0003(12)
C18 0.0360(16) 0.0426(16) 0.0508(19) -0.0130(14) -0.0034(13) 0.0045(13)
C2 0.0340(14) 0.0341(14) 0.0369(16) 0.0000(11) 0.0051(11) 0.0035(11)
C7 0.0448(19) 0.0405(16) 0.070(2) -0.0147(16) 0.0058(16) -0.0008(14)
C4 0.0363(16) 0.0519(18) 0.052(2) -0.0032(15) -0.0006(14) 0.0035(14)
C26 0.0410(18) 0.067(2) 0.064(2) 0.0029(19) 0.0079(17) 0.0004(17)
C20 0.064(2) 0.0581(18) 0.0329(16) -0.0011(15) 0.0016(15) 0.0206(16)
C5 0.0456(19) 0.061(2) 0.063(2) -0.0111(18) -0.0099(17) -0.0067(17)
C22 0.0414(18) 0.0562(19) 0.070(2) -0.0144(18) 0.0113(17) -0.0117(15)
C6 0.056(2) 0.051(2) 0.075(3) -0.021(2) -0.0044(19) -0.0086(17)
C19 0.057(2) 0.0527(19) 0.046(2) -0.0025(15) -0.0088(15) 0.0200(16)
C24 0.059(3) 0.053(2) 0.098(4) 0.013(2) 0.037(2) 0.0022(18)
C27 0.062(3) 0.079(3) 0.081(3) -0.013(2) -0.025(2) -0.011(2)
C23 0.049(2) 0.056(2) 0.102(3) -0.014(2) 0.021(2) -0.0154(17)
C25 0.065(3) 0.092(3) 0.066(3) 0.021(2) 0.019(2) 0.014(2)
C28 0.085(3) 0.081(3) 0.105(4) -0.029(3) -0.018(3) 0.050(3)

loop_
_atom_type_symbol
_atom_type_description
_atom_type_scat_dispersion_real
_atom_type_scat_dispersion_imag
_atom_type_scat_source
C C 0.0033 0.0016 'International Tables Vol C Tables 4.2.6.8 and 6.1.1.4'
H H 0.0000 0.0000 'International Tables Vol C Tables 4.2.6.8 and 6.1.1.4'
O O 0.0106 0.0060 'International Tables Vol C Tables 4.2.6.8 and 6.1.1.4'
P P 0.1023 0.0942 'International Tables Vol C Tables 4.2.6.8 and 6.1.1.4'

loop_
_geom_angle_atom_site_label_1
_geom_angle_atom_site_label_2
_geom_angle_atom_site_label_3
_geom_angle
_geom_angle_site_symmetry_1
_geom_angle_site_symmetry_3
_geom_angle_publ_flag
O1 P1 C1 118.70(15) . . ?
O1 P1 C21 112.80(14) . . ?
O1 P1 C8 118.25(14) . . ?
C21 P1 C1 103.48(13) . . ?
C8 P1 C1 93.01(13) . . ?
C8 P1 C21 108.15(16) . . ?
C12 O2 C27 117.9(3) . . ?
C18 O3 C28 117.7(3) . . ?
C10 C9 C1 119.5(2) . . ?
C10 C9 C14 117.1(3) . . ?
C14 C9 C1 123.2(3) . . ?
C15 C16 H16 119.3 . . ?
C17 C16 H16 119.3 . . ?
C17 C16 C15 121.4(3) . . ?
O2 C12 C11 124.4(3) . . ?
O2 C12 C13 115.8(3) . . ?
C11 C12 C13 119.8(3) . . ?
C9 C1 P1 120.4(2) . . ?
C2 C1 P1 109.6(2) . . ?
C2 C1 C9 129.7(3) . . ?
C8 C3 C2 113.6(3) . . ?
C4 C3 C8 118.8(3) . . ?
C4 C3 C2 127.6(3) . . ?
C9 C10 H10 118.9 . . ?
C9 C10 C11 122.2(3) . . ?
C11 C10 H10 118.9 . . ?
C9 C14 H14 119.5 . . ?
C13 C14 C9 121.1(3) . . ?
C13 C14 H14 119.5 . . ?
C26 C21 P1 123.3(3) . . ?
C26 C21 C22 118.7(3) . . ?
C22 C21 P1 117.9(3) . . ?
C3 C8 P1 109.0(2) . . ?
C7 C8 P1 129.7(2) . . ?
C7 C8 C3 121.3(3) . . ?
C12 C11 C10 119.5(3) . . ?
C12 C11 H11 120.3 . . ?
C10 C11 H11 120.3 . . ?
C16 C15 C2 120.3(3) . . ?
C16 C15 C20 117.6(3) . . ?
C20 C15 C2 122.1(3) . . ?
C16 C17 H17 120.0 . . ?
C16 C17 C18 119.9(3) . . ?
C18 C17 H17 120.0 . . ?
C12 C13 H13 119.8 . . ?
C14 C13 C12 120.4(3) . . ?
C14 C13 H13 119.8 . . ?
O3 C18 C17 115.9(3) . . ?
O3 C18 C19 124.2(3) . . ?
C19 C18 C17 119.9(3) . . ?
C1 C2 C3 114.6(3) . . ?
C1 C2 C15 125.0(3) . . ?
C15 C2 C3 120.4(2) . . ?
C8 C7 H7 120.5 . . ?
C8 C7 C6 119.1(3) . . ?
C6 C7 H7 120.5 . . ?
C3 C4 H4 120.2 . . ?
C3 C4 C5 119.5(3) . . ?
C5 C4 H4 120.2 . . ?
C21 C26 H26 119.5 . . ?
C21 C26 C25 120.9(4) . . ?
C25 C26 H26 119.5 . . ?
C15 C20 H20 119.1 . . ?
C19 C20 C15 121.7(3) . . ?
C19 C20 H20 119.1 . . ?
C4 C5 H5 119.5 . . ?
C6 C5 C4 121.0(3) . . ?
C6 C5 H5 119.5 . . ?
C21 C22 H22 120.3 . . ?
C23 C22 C21 119.3(4) . . ?
C23 C22 H22 120.3 . . ?
C7 C6 H6 119.8 . . ?
C5 C6 C7 120.3(3) . . ?
C5 C6 H6 119.8 . . ?
C18 C19 C20 119.4(3) . . ?
C18 C19 H19 120.3 . . ?
C20 C19 H19 120.3 . . ?
C23 C24 H24 120.3 . . ?
C23 C24 C25 119.5(4) . . ?
C25 C24 H24 120.3 . . ?
O2 C27 H27A 109.5 . . ?
O2 C27 H27B 109.5 . . ?
O2 C27 H27C 109.5 . . ?
H27A C27 H27B 109.5 . . ?
H27A C27 H27C 109.5 . . ?
H27B C27 H27C 109.5 . . ?
C22 C23 H23 119.2 . . ?
C24 C23 C22 121.7(4) . . ?
C24 C23 H23 119.2 . . ?
C26 C25 H25 120.0 . . ?
C24 C25 C26 119.9(4) . . ?
C24 C25 H25 120.0 . . ?
O3 C28 H28A 109.5 . . ?
O3 C28 H28B 109.5 . . ?
O3 C28 H28C 109.5 . . ?
H28A C28 H28B 109.5 . . ?
H28A C28 H28C 109.5 . . ?
H28B C28 H28C 109.5 . . ?

loop_
_geom_bond_atom_site_label_1
_geom_bond_atom_site_label_2
_geom_bond_distance
_geom_bond_site_symmetry_2
_geom_bond_publ_flag
P1 O1 1.481(2) . ?
P1 C1 1.818(3) . ?
P1 C21 1.802(3) . ?
P1 C8 1.792(3) . ?
O2 C12 1.368(4) . ?
O2 C27 1.433(5) . ?
O3 C18 1.373(4) . ?
O3 C28 1.414(5) . ?
C9 C1 1.478(4) . ?
C9 C10 1.385(4) . ?
C9 C14 1.402(4) . ?
C16 H16 0.9300 . ?
C16 C15 1.386(4) . ?
C16 C17 1.376(4) . ?
C12 C11 1.373(4) . ?
C12 C13 1.386(5) . ?
C1 C2 1.358(4) . ?
C3 C8 1.408(4) . ?
C3 C2 1.489(4) . ?
C3 C4 1.380(5) . ?
C10 H10 0.9300 . ?
C10 C11 1.388(4) . ?
C14 H14 0.9300 . ?
C14 C13 1.377(4) . ?
C21 C26 1.376(5) . ?
C21 C22 1.399(5) . ?
C8 C7 1.377(4) . ?
C11 H11 0.9300 . ?
C15 C2 1.484(4) . ?
C15 C20 1.388(4) . ?
C17 H17 0.9300 . ?
C17 C18 1.387(5) . ?
C13 H13 0.9300 . ?
C18 C19 1.375(5) . ?
C7 H7 0.9300 . ?
C7 C6 1.382(5) . ?
C4 H4 0.9300 . ?
C4 C5 1.393(5) . ?
C26 H26 0.9300 . ?
C26 C25 1.390(5) . ?
C20 H20 0.9300 . ?
C20 C19 1.386(4) . ?
C5 H5 0.9300 . ?
C5 C6 1.373(5) . ?
C22 H22 0.9300 . ?
C22 C23 1.383(5) . ?
C6 H6 0.9300 . ?
C19 H19 0.9300 . ?
C24 H24 0.9300 . ?
C24 C23 1.360(7) . ?
C24 C25 1.374(7) . ?
C27 H27A 0.9600 . ?
C27 H27B 0.9600 . ?
C27 H27C 0.9600 . ?
C23 H23 0.9300 . ?
C25 H25 0.9300 . ?
C28 H28A 0.9600 . ?
C28 H28B 0.9600 . ?
C28 H28C 0.9600 . ?

loop_
_geom_torsion_atom_site_label_1
_geom_torsion_atom_site_label_2
_geom_torsion_atom_site_label_3
_geom_torsion_atom_site_label_4
_geom_torsion
_geom_torsion_site_symmetry_1
_geom_torsion_site_symmetry_2
_geom_torsion_site_symmetry_3
_geom_torsion_site_symmetry_4
_geom_torsion_publ_flag
P1 C1 C2 C3 -2.9(3) . . . . ?
P1 C1 C2 C15 179.3(2) . . . . ?
P1 C21 C26 C25 -176.3(3) . . . . ?
P1 C21 C22 C23 176.2(3) . . . . ?
P1 C8 C7 C6 179.2(3) . . . . ?
O1 P1 C1 C9 -57.9(3) . . . . ?
O1 P1 C1 C2 127.6(2) . . . . ?
O1 P1 C21 C26 -130.8(3) . . . . ?
O1 P1 C21 C22 52.9(3) . . . . ?
O1 P1 C8 C3 -127.2(2) . . . . ?
O1 P1 C8 C7 53.3(4) . . . . ?
O2 C12 C11 C10 179.9(3) . . . . ?
O2 C12 C13 C14 179.5(3) . . . . ?
O3 C18 C19 C20 178.4(3) . . . . ?
C9 C1 C2 C3 -176.7(3) . . . . ?
C9 C1 C2 C15 5.5(5) . . . . ?
C9 C10 C11 C12 1.4(5) . . . . ?
C9 C14 C13 C12 -0.1(5) . . . . ?
C16 C15 C2 C1 57.8(4) . . . . ?
C16 C15 C2 C3 -119.9(3) . . . . ?
C16 C15 C20 C19 -1.2(5) . . . . ?
C16 C17 C18 O3 -179.5(3) . . . . ?
C16 C17 C18 C19 -0.7(5) . . . . ?
C1 P1 C21 C26 99.7(3) . . . . ?
C1 P1 C21 C22 -76.7(3) . . . . ?
C1 P1 C8 C3 -2.1(2) . . . . ?
C1 P1 C8 C7 178.3(3) . . . . ?
C1 C9 C10 C11 -176.9(3) . . . . ?
C1 C9 C14 C13 176.1(3) . . . . ?
C3 C8 C7 C6 -0.3(5) . . . . ?
C3 C4 C5 C6 -1.8(6) . . . . ?
C10 C9 C1 P1 41.3(4) . . . . ?
C10 C9 C1 C2 -145.5(3) . . . . ?
C10 C9 C14 C13 1.1(5) . . . . ?
C14 C9 C1 P1 -133.6(3) . . . . ?
C14 C9 C1 C2 39.7(5) . . . . ?
C14 C9 C10 C11 -1.8(5) . . . . ?
C21 P1 C1 C9 67.9(3) . . . . ?
C21 P1 C1 C2 -106.6(2) . . . . ?
C21 P1 C8 C3 103.1(2) . . . . ?
C21 P1 C8 C7 -76.5(4) . . . . ?
C21 C26 C25 C24 0.7(6) . . . . ?
C21 C22 C23 C24 -0.1(6) . . . . ?
C8 P1 C1 C9 177.4(2) . . . . ?
C8 P1 C1 C2 2.9(2) . . . . ?
C8 P1 C21 C26 1.9(3) . . . . ?
C8 P1 C21 C22 -174.4(2) . . . . ?
C8 C3 C2 C1 1.3(4) . . . . ?
C8 C3 C2 C15 179.2(3) . . . . ?
C8 C3 C4 C5 1.5(5) . . . . ?
C8 C7 C6 C5 0.0(6) . . . . ?
C11 C12 C13 C14 -0.3(5) . . . . ?
C15 C16 C17 C18 0.8(5) . . . . ?
C15 C20 C19 C18 1.3(6) . . . . ?
C17 C16 C15 C2 -180.0(3) . . . . ?
C17 C16 C15 C20 0.2(5) . . . . ?
C17 C18 C19 C20 -0.3(5) . . . . ?
C13 C12 C11 C10 -0.3(5) . . . . ?
C2 C3 C8 P1 1.0(3) . . . . ?
C2 C3 C8 C7 -179.4(3) . . . . ?
C2 C3 C4 C5 -179.7(3) . . . . ?
C2 C15 C20 C19 178.9(3) . . . . ?
C4 C3 C8 P1 179.9(2) . . . . ?
C4 C3 C8 C7 -0.5(5) . . . . ?
C4 C3 C2 C1 -177.5(3) . . . . ?
C4 C3 C2 C15 0.4(4) . . . . ?
C4 C5 C6 C7 1.0(6) . . . . ?
C26 C21 C22 C23 -0.3(5) . . . . ?
C20 C15 C2 C1 -122.4(4) . . . . ?
C20 C15 C2 C3 59.9(4) . . . . ?
C22 C21 C26 C25 0.0(5) . . . . ?
C27 O2 C12 C11 -3.9(5) . . . . ?
C27 O2 C12 C13 176.4(3) . . . . ?
C23 C24 C25 C26 -1.2(6) . . . . ?
C25 C24 C23 C22 0.9(6) . . . . ?
C28 O3 C18 C17 -175.9(4) . . . . ?
C28 O3 C18 C19 5.4(5) . . . . ?
